data_2204678
loop_
_publ_author_name
'Karban, James W.'
'Morgan, Jennifer L.'
'Dees, Johnna M.'
'Klausmeyer, Kevin K.'

_publ_section_title
;
 2-(4-<i>tert</i>-Butylbenzyl)-3-phenylinden-1-one
;
_journal_issue 12
_journal_name_full 'Acta Crystallographica Section E'
_journal_page_first o2304
_journal_page_last o2305
_journal_paper_doi 10.1107/S1600536804028399
_journal_volume 60
_journal_year 2004
_chemical_formula_iupac 'C26 H24 O'
_chemical_formula_moiety 'C26 H24 O'
_chemical_formula_sum 'C26 H24 O'
_chemical_formula_weight 352.45
_chemical_name_systematic
;
2-(4-tert-Butylbenzyl)-3-phenylinden-1-one
;
_space_group_IT_number 14
_symmetry_cell_setting monoclinic
_symmetry_space_group_name_Hall '-P 2ybc'
_symmetry_space_group_name_H-M 'P 1 21/c 1'
_atom_sites_solution_hydrogens geom
_atom_sites_solution_primary direct
_atom_sites_solution_secondary difmap
_audit_creation_method SHELXL-97
_cell_angle_alpha 90.00
_cell_angle_beta 91.931(2)
_cell_angle_gamma 90.00
_cell_formula_units_Z 4
_cell_length_a 10.0255(3)
_cell_length_b 10.1273(4)
_cell_length_c 19.4485(6)
_cell_measurement_reflns_used 5432
_cell_measurement_temperature 298(2)
_cell_measurement_theta_max 23.89
_cell_measurement_theta_min 2.27
_cell_volume 1973.51(12)
_computing_cell_refinement APEX-2
_computing_data_collection 'APEX-2 (Bruker, 2003)'
_computing_data_reduction 'SAINT-Plus (Bruker, 2003)'
_computing_molecular_graphics 'SHELXTL (Sheldrick, 2000)'
_computing_publication_material SHELXTL
_computing_structure_refinement 'SHELXL97 (Sheldrick, 1997)'
_computing_structure_solution 'SHELXS97 (Sheldrick, 1997)'
_diffrn_ambient_temperature 298(2)
_diffrn_measured_fraction_theta_full 0.998
_diffrn_measured_fraction_theta_max 0.998
_diffrn_measurement_device_type 'Bruker APEX-2 CCD area-detector'
_diffrn_measurement_method '\f and \w'
_diffrn_radiation_monochromator graphite
_diffrn_radiation_source 'fine-focus sealed tube'
_diffrn_radiation_type MoK\a
_diffrn_radiation_wavelength 0.71073
_diffrn_reflns_av_R_equivalents 0.0314
_diffrn_reflns_av_sigmaI/netI 0.0262
_diffrn_reflns_limit_h_max 12
_diffrn_reflns_limit_h_min -12
_diffrn_reflns_limit_k_max 12
_diffrn_reflns_limit_k_min -12
_diffrn_reflns_limit_l_max 24
_diffrn_reflns_limit_l_min -23
_diffrn_reflns_number 22372
_diffrn_reflns_theta_full 26.40
_diffrn_reflns_theta_max 26.40
_diffrn_reflns_theta_min 2.03
_diffrn_standards_decay_% 0
_diffrn_standards_number 0
_exptl_absorpt_coefficient_mu 0.070
_exptl_absorpt_correction_T_max 0.9943
_exptl_absorpt_correction_T_min 0.9884
_exptl_absorpt_correction_type multi-scan
_exptl_absorpt_process_details '(SADABS; Sheldrick, 1996)'
_exptl_crystal_colour yellow
_exptl_crystal_density_diffrn 1.186
_exptl_crystal_density_method 'not measured'
_exptl_crystal_description block
_exptl_crystal_F_000 752
_exptl_crystal_size_max 0.17
_exptl_crystal_size_mid 0.09
_exptl_crystal_size_min 0.08
_refine_diff_density_max 0.164
_refine_diff_density_min -0.223
_refine_ls_extinction_method none
_refine_ls_goodness_of_fit_ref 1.047
_refine_ls_hydrogen_treatment constr
_refine_ls_matrix_type full
_refine_ls_number_parameters 247
_refine_ls_number_reflns 4039
_refine_ls_number_restraints 6
_refine_ls_restrained_S_all 1.048
_refine_ls_R_factor_all 0.0684
_refine_ls_R_factor_gt 0.0470
_refine_ls_shift/su_max 0.001
_refine_ls_shift/su_mean 0.000
_refine_ls_structure_factor_coef Fsqd
_refine_ls_weighting_details 'calc w = 1/[\s^2^(Fo^2^)+(0.0687P)^2^+0.3278P] where P = (Fo^2^+2Fc^2^)/3'
_refine_ls_weighting_scheme calc
_refine_ls_wR_factor_gt 0.1252
_refine_ls_wR_factor_ref 0.1370
_reflns_number_gt 2905
_reflns_number_total 4039
_reflns_threshold_expression I>2\s(I)
_cod_data_source_file er6005.cif
_cod_data_source_block I
_cod_original_sg_symbol_H-M 'P 21/c'
_cod_database_code 2204678
_cod_database_fobs_code 2204678

loop_
_symmetry_equiv_pos_as_xyz
'x, y, z'
'-x, y+1/2, -z+1/2'
'-x, -y, -z'
'x, -y-1/2, z-1/2'

loop_
_atom_site_label
_atom_site_fract_x
_atom_site_fract_y
_atom_site_fract_z
_atom_site_U_iso_or_equiv
_atom_site_adp_type
_atom_site_calc_flag
_atom_site_refinement_flags
_atom_site_occupancy
_atom_site_type_symbol
O1 0.62151(15) 0.43468(14) 0.13671(6) 0.0766(4) Uani d . 1 O
C1 0.56771(18) 0.37745(16) 0.08807(8) 0.0521(4) Uani d . 1 C
C2 0.63423(16) 0.28853(15) 0.03839(7) 0.0453(4) Uani d . 1 C
C3 0.54249(15) 0.25109(14) -0.01026(7) 0.0419(4) Uani d . 1 C
C4 0.40927(16) 0.30780(15) 0.00593(7) 0.0447(4) Uani d . 1 C
C5 0.28500(17) 0.29094(18) -0.02518(9) 0.0563(4) Uani d . 1 C
H5 0.2737 0.2386 -0.0642 0.068 Uiso calc R 1 H
C6 0.17663(19) 0.3544(2) 0.00341(10) 0.0677(5) Uani d . 1 C
H6 0.0921 0.3445 -0.0172 0.081 Uiso calc R 1 H
C7 0.1919(2) 0.4313(2) 0.06122(11) 0.0727(6) Uani d . 1 C
H7 0.1181 0.4735 0.0789 0.087 Uiso calc R 1 H
C8 0.3167(2) 0.44679(18) 0.09351(10) 0.0658(5) Uani d . 1 C
H8 0.3273 0.4977 0.1331 0.079 Uiso calc R 1 H
C9 0.42432(17) 0.38480(15) 0.06538(8) 0.0506(4) Uani d . 1 C
C10 0.56421(15) 0.17044(15) -0.07192(7) 0.0439(4) Uani d . 1 C
C11 0.62615(16) 0.04757(16) -0.06745(9) 0.0515(4) Uani d . 1 C
H11 0.6541 0.0147 -0.0247 0.062 Uiso calc R 1 H
C12 0.64650(18) -0.02597(19) -0.12611(10) 0.0634(5) Uani d . 1 C
H12 0.6866 -0.1086 -0.1225 0.076 Uiso calc R 1 H
C13 0.60745(18) 0.0228(2) -0.18992(9) 0.0646(5) Uani d . 1 C
H13 0.6220 -0.0264 -0.2293 0.077 Uiso calc R 1 H
C14 0.54696(18) 0.1443(2) -0.19496(9) 0.0613(5) Uani d . 1 C
H14 0.5215 0.1774 -0.2380 0.074 Uiso calc R 1 H
C15 0.52361(16) 0.21762(18) -0.13684(8) 0.0518(4) Uani d . 1 C
H15 0.4807 0.2988 -0.1409 0.062 Uiso calc R 1 H
C16 0.78045(16) 0.25958(16) 0.04320(8) 0.0513(4) Uani d . 1 C
H16A 0.8258 0.3362 0.0627 0.062 Uiso calc R 1 H
H16B 0.8118 0.2479 -0.0031 0.062 Uiso calc R 1 H
C17 0.82187(15) 0.13909(15) 0.08555(7) 0.0417(4) Uani d . 1 C
C18 0.74383(16) 0.08544(17) 0.13556(8) 0.0522(4) Uani d . 1 C
H18 0.6602 0.1214 0.1430 0.063 Uiso calc R 1 H
C19 0.78783(15) -0.02098(16) 0.17496(8) 0.0511(4) Uani d . 1 C
H19 0.7328 -0.0538 0.2085 0.061 Uiso calc R 1 H
C20 0.91039(14) -0.08012(14) 0.16625(7) 0.0414(3) Uani d . 1 C
C21 0.98740(17) -0.02604(18) 0.11557(9) 0.0587(5) Uani d . 1 C
H21 1.0705 -0.0627 0.1075 0.070 Uiso calc R 1 H
C22 0.94389(17) 0.08149(18) 0.07649(9) 0.0573(4) Uani d . 1 C
H22 0.9990 0.1154 0.0433 0.069 Uiso calc R 1 H
C23 0.96019(17) -0.19608(16) 0.21079(8) 0.0503(4) Uani d U 1 C
C24 0.8456(2) -0.2823(3) 0.23279(17) 0.1180(11) Uani d U 1 C
H24A 0.8802 -0.3569 0.2581 0.177 Uiso calc R 1 H
H24B 0.7958 -0.3125 0.1928 0.177 Uiso calc R 1 H
H24C 0.7882 -0.2321 0.2615 0.177 Uiso calc R 1 H
C25 1.0586(3) -0.2816(2) 0.17362(13) 0.0973(8) Uani d U 1 C
H25A 1.1324 -0.2285 0.1599 0.146 Uiso calc R 1 H
H25B 1.0152 -0.3199 0.1337 0.146 Uiso calc R 1 H
H25C 1.0905 -0.3505 0.2038 0.146 Uiso calc R 1 H
C26 1.0341(4) -0.1425(2) 0.27403(13) 0.1187(11) Uani d U 1 C
H26A 1.1050 -0.0857 0.2602 0.178 Uiso calc R 1 H
H26B 1.0707 -0.2145 0.3007 0.178 Uiso calc R 1 H
H26C 0.9734 -0.0933 0.3013 0.178 Uiso calc R 1 H

loop_
_atom_site_aniso_label
_atom_site_aniso_U_11
_atom_site_aniso_U_22
_atom_site_aniso_U_33
_atom_site_aniso_U_12
_atom_site_aniso_U_13
_atom_site_aniso_U_23
O1 0.1030(11) 0.0726(9) 0.0529(7) 0.0003(8) -0.0139(7) -0.0153(7)
C1 0.0784(12) 0.0398(9) 0.0378(8) -0.0008(8) -0.0025(7) 0.0032(7)
C2 0.0564(9) 0.0400(8) 0.0394(8) 0.0005(7) -0.0027(7) 0.0081(7)
C3 0.0495(9) 0.0379(8) 0.0383(8) 0.0035(6) 0.0001(6) 0.0061(6)
C4 0.0546(9) 0.0406(8) 0.0391(8) 0.0053(7) 0.0041(6) 0.0061(6)
C5 0.0551(10) 0.0635(11) 0.0504(9) 0.0060(8) 0.0028(8) 0.0035(8)
C6 0.0551(11) 0.0763(13) 0.0720(12) 0.0123(9) 0.0095(9) 0.0123(11)
C7 0.0710(13) 0.0683(13) 0.0804(13) 0.0202(10) 0.0268(11) 0.0097(11)
C8 0.0918(15) 0.0493(10) 0.0577(10) 0.0093(10) 0.0221(10) -0.0023(8)
C9 0.0679(11) 0.0400(9) 0.0441(8) 0.0045(8) 0.0079(7) 0.0044(7)
C10 0.0404(8) 0.0482(9) 0.0430(8) -0.0002(7) 0.0022(6) -0.0017(7)
C11 0.0530(9) 0.0503(10) 0.0515(9) 0.0038(8) 0.0046(7) 0.0005(7)
C12 0.0613(11) 0.0555(11) 0.0743(12) 0.0054(9) 0.0139(9) -0.0119(9)
C13 0.0594(11) 0.0795(14) 0.0556(10) -0.0025(10) 0.0126(8) -0.0217(10)
C14 0.0579(10) 0.0840(14) 0.0421(9) -0.0016(10) 0.0028(7) -0.0046(9)
C15 0.0495(9) 0.0607(10) 0.0452(9) 0.0037(8) 0.0007(7) -0.0003(8)
C16 0.0543(10) 0.0502(9) 0.0489(9) -0.0048(7) -0.0058(7) 0.0110(7)
C17 0.0446(8) 0.0427(8) 0.0373(7) -0.0040(7) -0.0064(6) 0.0022(6)
C18 0.0403(8) 0.0565(10) 0.0598(10) 0.0037(7) 0.0025(7) 0.0150(8)
C19 0.0459(9) 0.0553(10) 0.0525(9) -0.0009(7) 0.0067(7) 0.0162(8)
C20 0.0449(8) 0.0378(8) 0.0412(8) -0.0033(6) -0.0041(6) 0.0010(6)
C21 0.0501(9) 0.0603(11) 0.0663(11) 0.0112(8) 0.0130(8) 0.0141(9)
C22 0.0580(10) 0.0589(11) 0.0560(10) 0.0031(8) 0.0160(8) 0.0170(8)
C23 0.0588(10) 0.0396(9) 0.0522(9) 0.0025(7) -0.0037(7) 0.0063(7)
C24 0.0851(16) 0.0852(17) 0.185(3) 0.0031(13) 0.0157(16) 0.0822(19)
C25 0.123(2) 0.0685(14) 0.1017(17) 0.0423(14) 0.0236(14) 0.0191(12)
C26 0.204(3) 0.0636(14) 0.0834(15) 0.0203(16) -0.0700(18) 0.0077(12)

loop_
_atom_type_symbol
_atom_type_description
_atom_type_scat_dispersion_real
_atom_type_scat_dispersion_imag
_atom_type_scat_source
C C 0.0033 0.0016 'International Tables Vol C Tables 4.2.6.8 and 6.1.1.4'
H H 0.0000 0.0000 'International Tables Vol C Tables 4.2.6.8 and 6.1.1.4'
O O 0.0106 0.0060 'International Tables Vol C Tables 4.2.6.8 and 6.1.1.4'

loop_
_geom_angle_atom_site_label_1
_geom_angle_atom_site_label_2
_geom_angle_atom_site_label_3
_geom_angle
O1 C1 C9 127.05(16)
O1 C1 C2 126.34(17)
C9 C1 C2 106.59(13)
C3 C2 C1 108.28(14)
C3 C2 C16 129.17(15)
C1 C2 C16 122.40(14)
C2 C3 C10 127.56(14)
C2 C3 C4 109.64(13)
C10 C3 C4 122.77(13)
C5 C4 C9 120.21(15)
C5 C4 C3 131.32(14)
C9 C4 C3 108.40(14)
C4 C5 C6 118.24(17)
C4 C5 H5 120.9
C6 C5 H5 120.9
C7 C6 C5 121.45(19)
C7 C6 H6 119.3
C5 C6 H6 119.3
C6 C7 C8 120.53(17)
C6 C7 H7 119.7
C8 C7 H7 119.7
C9 C8 C7 118.34(18)
C9 C8 H8 120.8
C7 C8 H8 120.8
C8 C9 C4 121.21(17)
C8 C9 C1 131.72(16)
C4 C9 C1 107.03(14)
C11 C10 C15 118.54(14)
C11 C10 C3 121.50(14)
C15 C10 C3 119.96(14)
C12 C11 C10 120.50(16)
C12 C11 H11 119.7
C10 C11 H11 119.7
C13 C12 C11 120.26(17)
C13 C12 H12 119.9
C11 C12 H12 119.9
C14 C13 C12 119.71(16)
C14 C13 H13 120.1
C12 C13 H13 120.1
C13 C14 C15 120.71(17)
C13 C14 H14 119.6
C15 C14 H14 119.6
C14 C15 C10 120.26(17)
C14 C15 H15 119.9
C10 C15 H15 119.9
C2 C16 C17 116.12(13)
C2 C16 H16A 108.3
C17 C16 H16A 108.3
C2 C16 H16B 108.3
C17 C16 H16B 108.3
H16A C16 H16B 107.4
C22 C17 C18 116.89(14)
C22 C17 C16 119.97(13)
C18 C17 C16 123.11(14)
C17 C18 C19 121.23(15)
C17 C18 H18 119.4
C19 C18 H18 119.4
C20 C19 C18 122.46(14)
C20 C19 H19 118.8
C18 C19 H19 118.8
C19 C20 C21 115.78(14)
C19 C20 C23 122.45(13)
C21 C20 C23 121.76(14)
C20 C21 C22 121.79(15)
C20 C21 H21 119.1
C22 C21 H21 119.1
C17 C22 C21 121.85(14)
C17 C22 H22 119.1
C21 C22 H22 119.1
C25 C23 C26 106.5(2)
C25 C23 C24 108.51(18)
C26 C23 C24 109.4(2)
C25 C23 C20 111.91(14)
C26 C23 C20 108.98(14)
C24 C23 C20 111.42(15)
C23 C24 H24A 109.5
C23 C24 H24B 109.5
H24A C24 H24B 109.5
C23 C24 H24C 109.5
H24A C24 H24C 109.5
H24B C24 H24C 109.5
C23 C25 H25A 109.5
C23 C25 H25B 109.5
H25A C25 H25B 109.5
C23 C25 H25C 109.5
H25A C25 H25C 109.5
H25B C25 H25C 109.5
C23 C26 H26A 109.5
C23 C26 H26B 109.5
H26A C26 H26B 109.5
C23 C26 H26C 109.5
H26A C26 H26C 109.5
H26B C26 H26C 109.5

loop_
_geom_bond_atom_site_label_1
_geom_bond_atom_site_label_2
_geom_bond_distance
_geom_bond_publ_flag
O1 C1 1.219(2) y
C1 C9 1.491(3) y
C1 C2 1.494(2) y
C2 C3 1.351(2) y
C2 C16 1.495(2) ?
C3 C10 1.473(2) ?
C3 C4 1.497(2) y
C4 C5 1.377(2) ?
C4 C9 1.399(2) ?
C5 C6 1.394(2) ?
C5 H5 0.9300 ?
C6 C7 1.372(3) ?
C6 H6 0.9300 ?
C7 C8 1.390(3) ?
C7 H7 0.9300 ?
C8 C9 1.378(2) ?
C8 H8 0.9300 ?
C10 C11 1.392(2) ?
C10 C15 1.398(2) ?
C11 C12 1.383(2) ?
C11 H11 0.9300 ?
C12 C13 1.380(3) ?
C12 H12 0.9300 ?
C13 C14 1.374(3) ?
C13 H13 0.9300 ?
C14 C15 1.379(2) ?
C14 H14 0.9300 ?
C15 H15 0.9300 ?
C16 C17 1.522(2) ?
C16 H16A 0.9700 ?
C16 H16B 0.9700 ?
C17 C22 1.372(2) ?
C17 C18 1.380(2) ?
C18 C19 1.386(2) ?
C18 H18 0.9300 ?
C19 C20 1.383(2) ?
C19 H19 0.9300 ?
C20 C21 1.385(2) ?
C20 C23 1.533(2) ?
C21 C22 1.390(2) ?
C21 H21 0.9300 ?
C22 H22 0.9300 ?
C23 C25 1.514(3) ?
C23 C26 1.515(3) ?
C23 C24 1.516(3) ?
C24 H24A 0.9600 ?
C24 H24B 0.9600 ?
C24 H24C 0.9600 ?
C25 H25A 0.9600 ?
C25 H25B 0.9600 ?
C25 H25C 0.9600 ?
C26 H26A 0.9600 ?
C26 H26B 0.9600 ?
C26 H26C 0.9600 ?

loop_
_cod_related_entry_id
_cod_related_entry_database
_cod_related_entry_code
1 ChemSpider 21130209
